data_7105100
loop_
_publ_author_name
'Chou-Fu Sheu'
'Szu-Miao Chen'
'Shih-Chi Wang'
'Gene-Hsiang Lee'
'Yi-Hung Liu'
'Yu Wang'

_publ_section_title
;
 The commensurate modulated structure of the metastable state in spin
 crossover complex [Fe(abpt)2(NCS)2]
;
_journal_name_full 'Chem. Commun.'
_journal_page_first 7512
_journal_page_last 7514
_journal_paper_doi 10.1039/b910378c
_journal_year 2009
_chemical_formula_moiety 'C26 H20 Fe N14 S2'
_chemical_formula_sum 'C26 H20 Fe N14 S2'
_chemical_formula_weight 648.53
_chemical_name_systematic
;
?
;
_space_group_IT_number 14
_symmetry_cell_setting monoclinic
_symmetry_space_group_name_Hall '-P 2ybc'
_symmetry_space_group_name_H-M 'P 1 21/c 1'
_atom_sites_solution_hydrogens geom
_atom_sites_solution_primary direct
_atom_sites_solution_secondary difmap
_audit_creation_method SHELXL-97
_cell_angle_alpha 90.000
_cell_angle_beta 90.7480(10)
_cell_angle_gamma 90.000
_cell_formula_units_Z 4
_cell_length_a 16.4000(3)
_cell_length_b 17.5754(3)
_cell_length_c 9.9940(2)
_cell_measurement_reflns_used 14330
_cell_measurement_temperature 300(2)
_cell_measurement_theta_max 27.48
_cell_measurement_theta_min 1.24
_cell_volume 2880.33(9)
_computing_cell_refinement 'Denzo-SMN (Otwinowski & Minor, 1997)'
_computing_data_collection 'KappaCCD server software (Nonius, 1997)'
_computing_data_reduction 'Denzo-SMN (Otwinowski & Minor, 1997)'
_computing_molecular_graphics 'XP in SHELXTL/PC & Mercury 1.4.1 (CCDC)'
_computing_publication_material 'XIF in SHELXTL/PC'
_computing_structure_refinement 'SHELXL-97 (Sheldrick, 1997)'
_computing_structure_solution 'SHELXS-97 (Sheldrick, 1990)'
_diffrn_ambient_temperature 300(2)
_diffrn_measured_fraction_theta_full 0.996
_diffrn_measured_fraction_theta_max 0.996
_diffrn_measurement_device_type KappaCCD
_diffrn_measurement_method 'omega scans'
_diffrn_radiation_monochromator graphite
_diffrn_radiation_source 'fine-focus sealed tube'
_diffrn_radiation_type MoK\a
_diffrn_radiation_wavelength 0.71073
_diffrn_reflns_av_R_equivalents 0.0403
_diffrn_reflns_av_sigmaI/netI 0.0343
_diffrn_reflns_limit_h_max 21
_diffrn_reflns_limit_h_min -21
_diffrn_reflns_limit_k_max 22
_diffrn_reflns_limit_k_min -22
_diffrn_reflns_limit_l_max 12
_diffrn_reflns_limit_l_min -12
_diffrn_reflns_number 26033
_diffrn_reflns_theta_full 27.48
_diffrn_reflns_theta_max 27.48
_diffrn_reflns_theta_min 1.24
_exptl_absorpt_coefficient_mu 0.714
_exptl_absorpt_correction_T_max 0.875
_exptl_absorpt_correction_T_min 0.765
_exptl_absorpt_correction_type multi-scan
_exptl_absorpt_process_details 'SORTAV (Blessing, 1995)'
_exptl_crystal_colour Red-Brown
_exptl_crystal_density_diffrn 1.496
_exptl_crystal_density_method 'not measured'
_exptl_crystal_description Block
_exptl_crystal_F_000 1328
_exptl_crystal_size_max 0.45
_exptl_crystal_size_mid 0.30
_exptl_crystal_size_min 0.20
_refine_diff_density_max 0.313
_refine_diff_density_min -0.292
_refine_diff_density_rms 0.039
_refine_ls_extinction_method none
_refine_ls_goodness_of_fit_ref 1.037
_refine_ls_hydrogen_treatment mixed
_refine_ls_matrix_type full
_refine_ls_number_parameters 407
_refine_ls_number_reflns 6573
_refine_ls_number_restraints 0
_refine_ls_restrained_S_all 1.037
_refine_ls_R_factor_all 0.0654
_refine_ls_R_factor_gt 0.0356
_refine_ls_shift/su_max 0.000
_refine_ls_shift/su_mean 0.000
_refine_ls_structure_factor_coef Fsqd
_refine_ls_weighting_details 'calc w=1/[\s^2^(Fo^2^)+(0.0534P)^2^+0.2062P] where P=(Fo^2^+2Fc^2^)/3'
_refine_ls_weighting_scheme calc
_refine_ls_wR_factor_gt 0.0924
_refine_ls_wR_factor_ref 0.1044
_reflns_number_gt 4330
_reflns_number_total 6573
_reflns_threshold_expression >2sigma(I)
_cod_data_source_file b910378c.txt
_cod_data_source_block PhaseC-300K
_cod_depositor_comments
;
The following automatic conversions were performed:
'_symmetry_cell_setting' value 'Monoclinic' changed to 'monoclinic'
according to '/home/saulius/struct/CIF-dictionaries/cif_core.dic'
dictionary named 'cif_core.dic' version 2.4.1 from 2010-06-29.

Automatic conversion script
Id: cif_fix_enum 1527 2010-12-29 10:47:43Z saulius 
;
_cod_original_sg_symbol_H-M 'P 21/c'
_cod_database_code 7105100

loop_
_symmetry_equiv_pos_as_xyz
'x, y, z'
'-x, y+1/2, -z+1/2'
'-x, -y, -z'
'x, -y-1/2, z-1/2'

loop_
_atom_site_label
_atom_site_type_symbol
_atom_site_fract_x
_atom_site_fract_y
_atom_site_fract_z
_atom_site_U_iso_or_equiv
_atom_site_adp_type
_atom_site_occupancy
_atom_site_symmetry_multiplicity
_atom_site_calc_flag
_atom_site_refinement_flags
_atom_site_disorder_assembly
_atom_site_disorder_group
Fe1 Fe 0.0000 0.5000 0.5000 0.05194(12) Uani 1 2 d S . .
S1 S 0.07703(5) 0.73787(4) 0.71491(8) 0.1000(2) Uani 1 1 d . . .
N1 N -0.09858(9) 0.53994(9) 0.36576(15) 0.0539(4) Uani 1 1 d . . .
N2 N 0.06001(9) 0.52810(9) 0.31606(14) 0.0545(4) Uani 1 1 d . . .
N3 N 0.02313(12) 0.61184(11) 0.57179(19) 0.0755(5) Uani 1 1 d . . .
N4 N 0.13886(9) 0.52896(9) 0.27109(15) 0.0562(4) Uani 1 1 d . . .
N5 N 0.19485(11) 0.60062(10) -0.05355(16) 0.0706(5) Uani 1 1 d . . .
N6 N 0.05773(9) 0.57774(8) 0.11737(13) 0.0481(3) Uani 1 1 d . . .
N7 N 0.02749(12) 0.61557(13) 0.00138(18) 0.0650(5) Uani 1 1 d . . .
H1N H 0.0716(15) 0.6092(14) -0.057(3) 0.098(8) Uiso 1 1 d . . .
H2N H 0.0321(15) 0.6634(16) 0.036(3) 0.103(10) Uiso 1 1 d . . .
C1 C -0.17786(12) 0.54013(12) 0.3936(2) 0.0644(5) Uani 1 1 d . . .
H1A H -0.1938 0.5252 0.4786 0.077 Uiso 1 1 calc R . .
C2 C -0.23731(13) 0.56143(13) 0.3024(2) 0.0746(6) Uani 1 1 d . . .
H2A H -0.2921 0.5602 0.3250 0.090 Uiso 1 1 calc R . .
C3 C -0.21390(13) 0.58451(14) 0.1776(2) 0.0783(7) Uani 1 1 d . . .
H3A H -0.2528 0.5997 0.1146 0.094 Uiso 1 1 calc R . .
C4 C -0.13241(12) 0.58498(12) 0.1464(2) 0.0683(6) Uani 1 1 d . . .
H4A H -0.1155 0.6005 0.0622 0.082 Uiso 1 1 calc R . .
C5 C -0.07634(11) 0.56212(10) 0.24209(18) 0.0505(4) Uani 1 1 d . . .
C6 C 0.01181(11) 0.55697(10) 0.22296(16) 0.0482(4) Uani 1 1 d . . .
C7 C 0.13614(11) 0.55949(10) 0.15089(16) 0.0497(4) Uani 1 1 d . . .
C8 C 0.20820(12) 0.57023(10) 0.06692(17) 0.0534(4) Uani 1 1 d . . .
C9 C 0.28366(12) 0.54787(13) 0.1128(2) 0.0669(5) Uani 1 1 d . . .
H9A H 0.2900 0.5253 0.1964 0.080 Uiso 1 1 calc R . .
C10 C 0.34998(14) 0.55966(15) 0.0315(2) 0.0807(6) Uani 1 1 d . . .
H10A H 0.4020 0.5453 0.0597 0.097 Uiso 1 1 calc R . .
C11 C 0.33794(17) 0.59251(15) -0.0903(3) 0.0895(8) Uani 1 1 d . . .
H11A H 0.3818 0.6021 -0.1459 0.107 Uiso 1 1 calc R . .
C12 C 0.26025(16) 0.61120(15) -0.1296(2) 0.0886(7) Uani 1 1 d . . .
H12A H 0.2526 0.6325 -0.2140 0.106 Uiso 1 1 calc R . .
C13 C 0.04599(13) 0.66386(13) 0.6296(2) 0.0642(5) Uani 1 1 d . . .
Fe2 Fe 0.5000 0.5000 0.5000 0.05237(12) Uani 1 2 d S . .
S2 S 0.43198(4) 0.38263(4) 0.92732(6) 0.0868(2) Uani 1 1 d . . .
N8 N 0.40937(9) 0.59248(9) 0.52793(15) 0.0569(4) Uani 1 1 d . . .
N9 N 0.56760(10) 0.59022(9) 0.59577(16) 0.0571(4) Uani 1 1 d . . .
N10 N 0.47263(11) 0.45737(10) 0.69324(17) 0.0673(4) Uani 1 1 d . . .
N11 N 0.64402(10) 0.59613(9) 0.65243(16) 0.0582(4) Uani 1 1 d . . .
N12 N 0.70240(11) 0.74138(10) 0.89143(16) 0.0697(5) Uani 1 1 d . . .
N13 N 0.56572(10) 0.68703(8) 0.73032(15) 0.0563(4) Uani 1 1 d . . .
N14 N 0.53370(16) 0.74717(13) 0.8082(3) 0.0840(6) Uani 1 1 d . . .
H4N H 0.5457(17) 0.7884(18) 0.754(3) 0.117(11) Uiso 1 1 d . . .
H3N H 0.573(2) 0.758(2) 0.865(4) 0.146(14) Uiso 1 1 d . . .
C14 C 0.33347(13) 0.59435(14) 0.4774(2) 0.0699(6) Uani 1 1 d . . .
H14A H 0.3145 0.5524 0.4297 0.084 Uiso 1 1 calc R . .
C15 C 0.28240(14) 0.65558(16) 0.4927(2) 0.0812(7) Uani 1 1 d . . .
H15A H 0.2300 0.6548 0.4562 0.097 Uiso 1 1 calc R . .
C16 C 0.30960(14) 0.71734(15) 0.5620(3) 0.0828(7) Uani 1 1 d . . .
H16A H 0.2757 0.7592 0.5735 0.099 Uiso 1 1 calc R . .
C17 C 0.38788(14) 0.71764(12) 0.6155(2) 0.0740(6) Uani 1 1 d . . .
H17A H 0.4075 0.7595 0.6629 0.089 Uiso 1 1 calc R . .
C18 C 0.43634(11) 0.65388(11) 0.59674(18) 0.0572(5) Uani 1 1 d . . .
C19 C 0.52122(11) 0.64523(10) 0.64248(18) 0.0523(4) Uani 1 1 d . . .
C20 C 0.64232(11) 0.65555(10) 0.73306(17) 0.0535(4) Uani 1 1 d . . .
C21 C 0.71415(12) 0.68434(10) 0.80509(17) 0.0560(5) Uani 1 1 d . . .
C22 C 0.79023(13) 0.65525(12) 0.77678(18) 0.0655(5) Uani 1 1 d . . .
H22A H 0.7957 0.6143 0.7186 0.079 Uiso 1 1 calc R . .
C23 C 0.85781(14) 0.68804(14) 0.8364(2) 0.0777(6) Uani 1 1 d . . .
H23A H 0.9099 0.6704 0.8177 0.093 Uiso 1 1 calc R . .
C24 C 0.84680(17) 0.74729(15) 0.9239(2) 0.0832(7) Uani 1 1 d . . .
H24A H 0.8913 0.7710 0.9648 0.100 Uiso 1 1 calc R . .
C25 C 0.76961(18) 0.77047(14) 0.9492(2) 0.0826(7) Uani 1 1 d . . .
H25A H 0.7629 0.8094 1.0112 0.099 Uiso 1 1 calc R . .
C26 C 0.45573(11) 0.42722(11) 0.7914(2) 0.0577(5) Uani 1 1 d . . .

loop_
_atom_site_aniso_label
_atom_site_aniso_U_11
_atom_site_aniso_U_22
_atom_site_aniso_U_33
_atom_site_aniso_U_23
_atom_site_aniso_U_13
_atom_site_aniso_U_12
Fe1 0.0562(2) 0.0532(2) 0.0465(2) 0.01259(16) 0.00718(16) 0.00561(17)
S1 0.1298(6) 0.0687(4) 0.1011(5) 0.0010(4) -0.0197(4) -0.0147(4)
N1 0.0523(9) 0.0546(9) 0.0550(9) 0.0078(7) 0.0057(7) 0.0007(7)
N2 0.0531(9) 0.0616(9) 0.0491(8) 0.0142(8) 0.0081(7) 0.0064(8)
N3 0.0953(14) 0.0587(11) 0.0728(12) 0.0068(10) 0.0058(10) 0.0009(10)
N4 0.0542(9) 0.0651(9) 0.0496(8) 0.0131(8) 0.0081(7) 0.0113(8)
N5 0.0777(12) 0.0839(12) 0.0506(9) 0.0145(9) 0.0164(8) 0.0083(9)
N6 0.0541(9) 0.0499(8) 0.0403(7) 0.0078(7) -0.0006(6) 0.0018(7)
N7 0.0668(11) 0.0809(14) 0.0472(9) 0.0201(9) -0.0043(8) -0.0022(10)
C1 0.0554(12) 0.0695(13) 0.0685(12) 0.0071(11) 0.0074(10) -0.0041(10)
C2 0.0489(12) 0.0873(15) 0.0876(16) 0.0063(13) -0.0006(11) -0.0068(11)
C3 0.0550(13) 0.1027(18) 0.0768(15) 0.0119(13) -0.0146(11) -0.0036(12)
C4 0.0609(13) 0.0846(15) 0.0591(12) 0.0142(11) -0.0070(10) -0.0071(11)
C5 0.0536(10) 0.0468(10) 0.0512(10) 0.0052(8) -0.0007(8) -0.0027(8)
C6 0.0541(10) 0.0468(9) 0.0436(9) 0.0080(8) 0.0012(8) 0.0002(8)
C7 0.0591(11) 0.0492(10) 0.0408(9) 0.0046(8) 0.0044(8) 0.0023(8)
C8 0.0626(12) 0.0518(10) 0.0462(10) 0.0000(8) 0.0101(8) 0.0013(9)
C9 0.0625(13) 0.0816(15) 0.0567(11) 0.0045(11) 0.0093(9) 0.0022(11)
C10 0.0610(13) 0.1025(18) 0.0790(15) -0.0046(14) 0.0137(11) -0.0016(12)
C11 0.0881(18) 0.1032(19) 0.0783(16) 0.0009(14) 0.0406(14) -0.0024(15)
C12 0.099(2) 0.1055(19) 0.0621(13) 0.0180(13) 0.0291(13) 0.0040(16)
C13 0.0727(14) 0.0557(12) 0.0644(12) 0.0144(11) 0.0043(10) 0.0071(11)
Fe2 0.0548(2) 0.0515(2) 0.0509(2) 0.00077(17) 0.00714(16) -0.00269(17)
S2 0.0858(4) 0.1007(5) 0.0747(4) 0.0328(3) 0.0255(3) 0.0110(3)
N8 0.0554(10) 0.0629(10) 0.0526(8) 0.0076(8) 0.0083(7) -0.0009(8)
N9 0.0531(9) 0.0536(9) 0.0648(9) -0.0054(8) 0.0046(7) -0.0014(7)
N10 0.0741(12) 0.0686(11) 0.0594(10) 0.0083(9) 0.0090(8) -0.0013(9)
N11 0.0569(10) 0.0554(9) 0.0624(9) -0.0056(8) 0.0023(8) -0.0017(7)
N12 0.0869(13) 0.0668(11) 0.0554(9) -0.0082(9) 0.0038(9) -0.0110(9)
N13 0.0699(10) 0.0459(8) 0.0533(8) 0.0011(7) 0.0073(8) 0.0065(8)
N14 0.1081(17) 0.0675(13) 0.0760(13) -0.0168(12) -0.0053(13) 0.0288(12)
C14 0.0583(13) 0.0871(16) 0.0642(12) 0.0112(11) 0.0031(10) -0.0008(11)
C15 0.0623(13) 0.0948(18) 0.0866(16) 0.0237(15) 0.0044(11) 0.0092(14)
C16 0.0671(15) 0.0736(15) 0.1078(19) 0.0210(15) 0.0110(13) 0.0184(12)
C17 0.0742(15) 0.0544(12) 0.0935(16) 0.0092(11) 0.0085(12) 0.0078(11)
C18 0.0599(12) 0.0548(11) 0.0572(11) 0.0143(10) 0.0117(9) 0.0024(9)
C19 0.0589(11) 0.0433(9) 0.0547(10) 0.0056(9) 0.0077(9) -0.0010(9)
C20 0.0656(12) 0.0466(10) 0.0486(10) 0.0040(9) 0.0056(8) -0.0014(9)
C21 0.0744(13) 0.0505(10) 0.0430(9) 0.0052(9) -0.0015(9) -0.0031(10)
C22 0.0778(14) 0.0653(12) 0.0532(11) 0.0003(10) -0.0132(10) 0.0088(11)
C23 0.0751(15) 0.0900(17) 0.0674(13) 0.0087(13) -0.0227(11) 0.0056(13)
C24 0.0920(19) 0.0889(17) 0.0680(14) 0.0023(13) -0.0252(13) -0.0170(14)
C25 0.110(2) 0.0780(16) 0.0602(13) -0.0101(12) -0.0064(13) -0.0140(15)
C26 0.0519(11) 0.0613(12) 0.0599(12) 0.0068(10) 0.0075(9) 0.0050(9)

loop_
_atom_type_symbol
_atom_type_description
_atom_type_scat_dispersion_real
_atom_type_scat_dispersion_imag
_atom_type_scat_source
C C 0.0033 0.0016 'International Tables Vol C Tables 4.2.6.8 and 6.1.1.4'
H H 0.0000 0.0000 'International Tables Vol C Tables 4.2.6.8 and 6.1.1.4'
N N 0.0061 0.0033 'International Tables Vol C Tables 4.2.6.8 and 6.1.1.4'
S S 0.1246 0.1234 'International Tables Vol C Tables 4.2.6.8 and 6.1.1.4'
Fe Fe 0.3463 0.8444 'International Tables Vol C Tables 4.2.6.8 and 6.1.1.4'

loop_
_geom_angle_atom_site_label_1
_geom_angle_atom_site_label_2
_geom_angle_atom_site_label_3
_geom_angle
_geom_angle_site_symmetry_1
_geom_angle_site_symmetry_3
_geom_angle_publ_flag
N3 Fe1 N3 180.00(4) 3_566 . ?
N3 Fe1 N2 89.69(7) 3_566 3_566 ?
N3 Fe1 N2 90.31(7) . 3_566 ?
N3 Fe1 N2 90.31(7) 3_566 . ?
N3 Fe1 N2 89.69(7) . . ?
N2 Fe1 N2 180.000(1) 3_566 . ?
N3 Fe1 N1 87.87(7) 3_566 . ?
N3 Fe1 N1 92.13(7) . . ?
N2 Fe1 N1 104.66(5) 3_566 . ?
N2 Fe1 N1 75.34(5) . . ?
N3 Fe1 N1 92.13(7) 3_566 3_566 ?
N3 Fe1 N1 87.87(7) . 3_566 ?
N2 Fe1 N1 75.34(5) 3_566 3_566 ?
N2 Fe1 N1 104.66(5) . 3_566 ?
N1 Fe1 N1 180.0 . 3_566 ?
C1 N1 C5 117.78(16) . . ?
C1 N1 Fe1 125.72(13) . . ?
C5 N1 Fe1 116.39(12) . . ?
C6 N2 N4 108.89(14) . . ?
C6 N2 Fe1 114.54(12) . . ?
N4 N2 Fe1 136.37(11) . . ?
C13 N3 Fe1 165.29(17) . . ?
C7 N4 N2 106.39(14) . . ?
C8 N5 C12 116.5(2) . . ?
C6 N6 C7 106.10(13) . . ?
C6 N6 N7 124.78(15) . . ?
C7 N6 N7 128.99(15) . . ?
N6 N7 H1N 100.6(15) . . ?
N6 N7 H2N 95.3(17) . . ?
H1N N7 H2N 107(2) . . ?
N1 C1 C2 123.12(19) . . ?
N1 C1 H1A 118.4 . . ?
C2 C1 H1A 118.4 . . ?
C3 C2 C1 118.54(19) . . ?
C3 C2 H2A 120.7 . . ?
C1 C2 H2A 120.7 . . ?
C2 C3 C4 119.49(19) . . ?
C2 C3 H3A 120.3 . . ?
C4 C3 H3A 120.3 . . ?
C3 C4 C5 118.82(19) . . ?
C3 C4 H4A 120.6 . . ?
C5 C4 H4A 120.6 . . ?
N1 C5 C4 122.24(17) . . ?
N1 C5 C6 112.38(15) . . ?
C4 C5 C6 125.37(17) . . ?
N2 C6 N6 108.67(15) . . ?
N2 C6 C5 121.14(15) . . ?
N6 C6 C5 130.18(15) . . ?
N4 C7 N6 109.94(15) . . ?
N4 C7 C8 123.74(16) . . ?
N6 C7 C8 126.32(15) . . ?
N5 C8 C9 123.61(18) . . ?
N5 C8 C7 116.31(17) . . ?
C9 C8 C7 120.06(16) . . ?
C8 C9 C10 118.3(2) . . ?
C8 C9 H9A 120.8 . . ?
C10 C9 H9A 120.8 . . ?
C11 C10 C9 118.9(2) . . ?
C11 C10 H10A 120.5 . . ?
C9 C10 H10A 120.5 . . ?
C10 C11 C12 118.9(2) . . ?
C10 C11 H11A 120.6 . . ?
C12 C11 H11A 120.6 . . ?
N5 C12 C11 123.7(2) . . ?
N5 C12 H12A 118.1 . . ?
C11 C12 H12A 118.1 . . ?
N3 C13 S1 178.6(2) . . ?
N10 Fe2 N10 180.000(1) . 3_666 ?
N10 Fe2 N9 91.76(6) . 3_666 ?
N10 Fe2 N9 88.24(6) 3_666 3_666 ?
N10 Fe2 N9 88.24(6) . . ?
N10 Fe2 N9 91.76(6) 3_666 . ?
N9 Fe2 N9 180.00(6) 3_666 . ?
N10 Fe2 N8 90.33(6) . 3_666 ?
N10 Fe2 N8 89.67(6) 3_666 3_666 ?
N9 Fe2 N8 75.33(6) 3_666 3_666 ?
N9 Fe2 N8 104.67(6) . 3_666 ?
N10 Fe2 N8 89.67(6) . . ?
N10 Fe2 N8 90.33(6) 3_666 . ?
N9 Fe2 N8 104.67(6) 3_666 . ?
N9 Fe2 N8 75.33(6) . . ?
N8 Fe2 N8 180.000(1) 3_666 . ?
C14 N8 C18 118.00(18) . . ?
C14 N8 Fe2 126.24(15) . . ?
C18 N8 Fe2 115.66(12) . . ?
C19 N9 N11 109.04(15) . . ?
C19 N9 Fe2 113.66(13) . . ?
N11 N9 Fe2 134.55(12) . . ?
C26 N10 Fe2 172.84(17) . . ?
C20 N11 N9 106.58(15) . . ?
C21 N12 C25 116.1(2) . . ?
C19 N13 C20 106.27(15) . . ?
C19 N13 N14 124.15(18) . . ?
C20 N13 N14 129.42(18) . . ?
N13 N14 H4N 100.4(18) . . ?
N13 N14 H3N 104(2) . . ?
H4N N14 H3N 93(3) . . ?
N8 C14 C15 122.9(2) . . ?
N8 C14 H14A 118.6 . . ?
C15 C14 H14A 118.6 . . ?
C16 C15 C14 119.1(2) . . ?
C16 C15 H15A 120.5 . . ?
C14 C15 H15A 120.5 . . ?
C15 C16 C17 119.8(2) . . ?
C15 C16 H16A 120.1 . . ?
C17 C16 H16A 120.1 . . ?
C16 C17 C18 118.3(2) . . ?
C16 C17 H17A 120.8 . . ?
C18 C17 H17A 120.8 . . ?
N8 C18 C17 121.98(19) . . ?
N8 C18 C19 112.25(16) . . ?
C17 C18 C19 125.73(19) . . ?
N9 C19 N13 108.62(16) . . ?
N9 C19 C18 120.98(17) . . ?
N13 C19 C18 130.40(17) . . ?
N11 C20 N13 109.48(16) . . ?
N11 C20 C21 123.43(17) . . ?
N13 C20 C21 126.97(17) . . ?
N12 C21 C22 123.19(18) . . ?
N12 C21 C20 117.03(18) . . ?
C22 C21 C20 119.68(17) . . ?
C23 C22 C21 118.7(2) . . ?
C23 C22 H22A 120.6 . . ?
C21 C22 H22A 120.6 . . ?
C24 C23 C22 118.7(2) . . ?
C24 C23 H23A 120.6 . . ?
C22 C23 H23A 120.6 . . ?
C25 C24 C23 118.5(2) . . ?
C25 C24 H24A 120.7 . . ?
C23 C24 H24A 120.7 . . ?
N12 C25 C24 124.7(2) . . ?
N12 C25 H25A 117.6 . . ?
C24 C25 H25A 117.6 . . ?
N10 C26 S2 178.43(19) . . ?

loop_
_geom_bond_atom_site_label_1
_geom_bond_atom_site_label_2
_geom_bond_distance
_geom_bond_site_symmetry_2
_geom_bond_publ_flag
Fe1 N3 2.125(2) 3_566 ?
Fe1 N3 2.125(2) . ?
Fe1 N2 2.1538(14) 3_566 ?
Fe1 N2 2.1538(14) . ?
Fe1 N1 2.2022(15) . ?
Fe1 N1 2.2022(15) 3_566 ?
S1 C13 1.633(3) . ?
N1 C1 1.333(2) . ?
N1 C5 1.351(2) . ?
N2 C6 1.315(2) . ?
N2 N4 1.3747(19) . ?
N3 C13 1.142(3) . ?
N4 C7 1.316(2) . ?
N5 C8 1.333(2) . ?
N5 C12 1.335(3) . ?
N6 C6 1.355(2) . ?
N6 C7 1.363(2) . ?
N6 N7 1.420(2) . ?
N7 H1N 0.94(3) . ?
N7 H2N 0.91(3) . ?
C1 C2 1.378(3) . ?
C1 H1A 0.9300 . ?
C2 C3 1.371(3) . ?
C2 H2A 0.9300 . ?
C3 C4 1.376(3) . ?
C3 H3A 0.9300 . ?
C4 C5 1.378(3) . ?
C4 H4A 0.9300 . ?
C5 C6 1.464(3) . ?
C7 C8 1.471(2) . ?
C8 C9 1.371(3) . ?
C9 C10 1.382(3) . ?
C9 H9A 0.9300 . ?
C10 C11 1.359(3) . ?
C10 H10A 0.9300 . ?
C11 C12 1.368(3) . ?
C11 H11A 0.9300 . ?
C12 H12A 0.9300 . ?
Fe2 N10 2.1249(17) . ?
Fe2 N10 2.1249(17) 3_666 ?
Fe2 N9 2.1522(15) 3_666 ?
Fe2 N9 2.1522(15) . ?
Fe2 N8 2.2225(16) 3_666 ?
Fe2 N8 2.2225(16) . ?
S2 C26 1.620(2) . ?
N8 C14 1.338(2) . ?
N8 C18 1.351(2) . ?
N9 C19 1.319(2) . ?
N9 N11 1.372(2) . ?
N10 C26 1.152(2) . ?
N11 C20 1.320(2) . ?
N12 C21 1.338(2) . ?
N12 C25 1.339(3) . ?
N13 C19 1.351(2) . ?
N13 C20 1.373(2) . ?
N13 N14 1.418(2) . ?
N14 H4N 0.93(3) . ?
N14 H3N 0.87(4) . ?
C14 C15 1.373(3) . ?
C14 H14A 0.9300 . ?
C15 C16 1.360(4) . ?
C15 H15A 0.9300 . ?
C16 C17 1.384(3) . ?
C16 H16A 0.9300 . ?
C17 C18 1.388(3) . ?
C17 H17A 0.9300 . ?
C18 C19 1.468(3) . ?
C20 C21 1.463(3) . ?
C21 C22 1.381(3) . ?
C22 C23 1.378(3) . ?
C22 H22A 0.9300 . ?
C23 C24 1.373(3) . ?
C23 H23A 0.9300 . ?
C24 C25 1.357(3) . ?
C24 H24A 0.9300 . ?
C25 H25A 0.9300 . ?
